data_4001582
loop_
_publ_author_name
'Mar, Arthur'
'Tougait, Olivier'
'Potel, Michel'
'No\"el, Henri'
'Lopes, Elsa B.'

_publ_section_title
;
 Anisotropic Transport and Magnetic Properties of Ternary Uranium
 Antimonides U3ScSb5and U3TiSb5
;
_journal_issue 18
_journal_name_full 'Chemistry of Materials'
_journal_page_first 4533
_journal_paper_doi 10.1021/cm061281y
_journal_volume 18
_journal_year 2006
_chemical_compound_source 'synthesis as described'
_chemical_formula_moiety 'Sb5 Sc1 U3'
_chemical_formula_sum 'Sb5 Sc U3'
_chemical_formula_weight 1367.8
_chemical_name_systematic
;
 ?
;
_space_group_IT_number 193
_symmetry_cell_setting hexagonal
_symmetry_Int_Tables_number 193
_symmetry_space_group_name_Hall '-P 6c 2'
_symmetry_space_group_name_H-M 'P 63/m c m'
_atom_sites_solution_hydrogens geom
_atom_sites_solution_primary direct
_atom_sites_solution_secondary difmap
_audit_conform_dict_location ftp://ftp.iucr.org/pub/cif_core.dic
_audit_conform_dict_name cif_core.dic
_audit_conform_dict_version 2.2
_audit_creation_date 2005-12-02T11:21:31-00:00
_audit_creation_method 'WinGX routine CIF_UPDATE'
_cell_angle_alpha 90
_cell_angle_beta 90
_cell_angle_gamma 120
_cell_formula_units_Z 2
_cell_length_a 9.2145(2)
_cell_length_b 9.2145(2)
_cell_length_c 6.1938(2)
_cell_measurement_reflns_used 6952
_cell_measurement_temperature 293(2)
_cell_measurement_theta_max 42.106
_cell_measurement_theta_min 2.546
_cell_measurement_wavelength 0.71073
_cell_volume 455.44(2)
_computing_cell_refinement 'Dirax/lsq (Duisenberg & Schreurs, 1989-2000)'
_computing_data_collection 'Collect (Nonius BV, 1997-2000)'
_computing_data_reduction 'EvalCCD (Duisenberg & Schreurs 1990-2000)'
_computing_molecular_graphics 'Ortep-3 for Windows (Farrugia, 1997)'
_computing_publication_material 'WinGX publication routines (Farrugia, 1999)'
_computing_structure_refinement 'SHELXL-97 (Sheldrick, 1997)'
_computing_structure_solution 'SIR97 (Giacovazzo et al, 1997)'
_diffrn_ambient_temperature 293(2)
_diffrn_detector 'CCD plate'
_diffrn_detector_area_resol_mean 9
_diffrn_measured_fraction_theta_full 0.998
_diffrn_measured_fraction_theta_max 0.998
_diffrn_measurement_device '95mm CCD camera on \k-goniostat'
_diffrn_measurement_device_type KappaCCD
_diffrn_measurement_method 'CCD rotation images, thick slices'
_diffrn_orient_matrix_type 'by Nonius Collect from scalepack cell'
_diffrn_orient_matrix_UB_11 -0.763989E-1
_diffrn_orient_matrix_UB_12 -0.108186E-1
_diffrn_orient_matrix_UB_13 -0.121321
_diffrn_orient_matrix_UB_21 -0.953989E-1
_diffrn_orient_matrix_UB_22 -0.392652E-1
_diffrn_orient_matrix_UB_23 0.103934
_diffrn_orient_matrix_UB_31 0.276714E-1
_diffrn_orient_matrix_UB_32 0.11851
_diffrn_orient_matrix_UB_33 0.233606E-1
_diffrn_radiation_monochromator graphite
_diffrn_radiation_probe x-ray
_diffrn_radiation_type MoK\a
_diffrn_radiation_wavelength 0.71069
_diffrn_reflns_av_R_equivalents 0.2456
_diffrn_reflns_av_unetI/netI 0.0664
_diffrn_reflns_limit_h_max 12
_diffrn_reflns_limit_h_min -16
_diffrn_reflns_limit_k_max 15
_diffrn_reflns_limit_k_min -16
_diffrn_reflns_limit_l_max 11
_diffrn_reflns_limit_l_min -10
_diffrn_reflns_number 9117
_diffrn_reflns_theta_full 40
_diffrn_reflns_theta_max 40
_diffrn_reflns_theta_min 4.42
_diffrn_source 'Enraf Nonius FR590'
_exptl_absorpt_coefficient_mu 68.312
_exptl_absorpt_correction_T_max 0.1861
_exptl_absorpt_correction_T_min 0.0548
_exptl_absorpt_correction_type analytical
_exptl_absorpt_process_details
;
        (see. N.W. Alcock (1970). Cryst. Computing, p271)
;
_exptl_crystal_colour black
_exptl_crystal_density_diffrn 9.974
_exptl_crystal_density_method 'not measured'
_exptl_crystal_description prism
_exptl_crystal_F_000 1104
_exptl_crystal_size_max 0.068
_exptl_crystal_size_mid 0.068
_exptl_crystal_size_min 0.068
_refine_diff_density_max 5.065
_refine_diff_density_min -3.294
_refine_diff_density_rms 0.681
_refine_ls_extinction_coef 0.0139(7)
_refine_ls_extinction_expression Fc^*^=kFc[1+0.001xFc^2^\l^3^/sin(2\q)]^-1/4^
_refine_ls_extinction_method SHELXL
_refine_ls_goodness_of_fit_ref 1.07
_refine_ls_hydrogen_treatment mixed
_refine_ls_matrix_type full
_refine_ls_number_parameters 14
_refine_ls_number_reflns 546
_refine_ls_number_restraints 0
_refine_ls_restrained_S_all 1.07
_refine_ls_R_factor_all 0.0329
_refine_ls_R_factor_gt 0.0288
_refine_ls_shift/su_max 0.001
_refine_ls_shift/su_mean 0
_refine_ls_structure_factor_coef Fsqd
_refine_ls_weighting_details 'calc w=1/[\s^2^(Fo^2^)+(0.0000P)^2^+4.4214P] where P=(Fo^2^+2Fc^2^)/3'
_refine_ls_weighting_scheme calc
_refine_ls_wR_factor_gt 0.0677
_refine_ls_wR_factor_ref 0.0704
_reflns_number_gt 506
_reflns_number_total 546
_reflns_threshold_expression >2sigma(I)
_cod_data_source_file cm061281ysi20060601_051604.cif
_cod_data_source_block uscsb
_cod_database_code 4001582

loop_
_symmetry_equiv_pos_as_xyz
'x, y, z'
'-x, -y, z+1/2'
'-y, x-y, z'
'-x+y, -x, z'
'x-y, x, z+1/2'
'y, -x+y, z+1/2'
'x-y, -y, -z+1/2'
'-x, -x+y, -z+1/2'
'y, x, -z+1/2'
'-y, -x, -z'
'x, x-y, -z'
'-x+y, y, -z'
'-x, -y, -z'
'x, y, -z-1/2'
'y, -x+y, -z'
'x-y, x, -z'
'-x+y, -x, -z-1/2'
'-y, x-y, -z-1/2'
'-x+y, y, z-1/2'
'x, x-y, z-1/2'
'-y, -x, z-1/2'
'y, x, z'
'-x, -x+y, z'
'x-y, -y, z'

loop_
_atom_site_label
_atom_site_type_symbol
_atom_site_fract_x
_atom_site_fract_y
_atom_site_fract_z
_atom_site_U_iso_or_equiv
_atom_site_adp_type
_atom_site_occupancy
_atom_site_symmetry_multiplicity
_atom_site_calc_flag
_atom_site_refinement_flags
U U 0.61557(4) 0 0.25 0.00866(12) Uani 1 4 d S
Sc Sc 0 0 0 0.0098(4) Uani 1 12 d S
Sb1 Sb 0.26849(6) 0 0.25 0.00828(13) Uani 1 4 d S
Sb2 Sb 0.3333 0.6667 0 0.00838(14) Uani 1 6 d S

loop_
_atom_site_aniso_label
_atom_site_aniso_U_11
_atom_site_aniso_U_22
_atom_site_aniso_U_33
_atom_site_aniso_U_23
_atom_site_aniso_U_13
_atom_site_aniso_U_12
U 0.00733(13) 0.00884(16) 0.01032(15) 0 0 0.00442(8)
Sc 0.0097(6) 0.0097(6) 0.0101(9) 0 0 0.0049(3)
Sb1 0.00663(18) 0.0075(2) 0.0110(2) 0 0 0.00373(11)
Sb2 0.00746(18) 0.00746(18) 0.0102(2) 0 0 0.00373(9)

loop_
_atom_type_symbol
_atom_type_description
_atom_type_scat_dispersion_real
_atom_type_scat_dispersion_imag
_atom_type_scat_source
Sc Sc 0.2519 0.3716 'International Tables Vol C Tables 4.2.6.8 and 6.1.1.4'
Sb Sb -0.5866 1.5461 'International Tables Vol C Tables 4.2.6.8 and 6.1.1.4'
U U -9.6767 9.6646 'International Tables Vol C Tables 4.2.6.8 and 6.1.1.4'

loop_
_exptl_crystal_face_index_h
_exptl_crystal_face_index_k
_exptl_crystal_face_index_l
_exptl_crystal_face_perp_dist
18 -3 1 0.038
-4 8 -3 0.034
-19 -3 1 0.055
0 1 0 0.041
-2 -10 -1 0.017
-2 -1 -1 0.033
6 1 3 0.028
1 -1 8 0.011
-5 4 -7 0.033
1 8 4 0.027
-5 -10 -6 0.016

loop_
_geom_angle_atom_site_label_1
_geom_angle_atom_site_label_2
_geom_angle_atom_site_label_3
_geom_angle
_geom_angle_site_symmetry_1
_geom_angle_site_symmetry_3
Sb1 U Sb1 85.81(2) 3_655 4_655
Sb1 U Sb1 137.096(11) 3_655 .
Sb1 U Sb1 137.096(11) 4_655 .
Sb1 U Sb2 71.549(9) 3_655 2_665
Sb1 U Sb2 142.704(10) 4_655 2_665
Sb1 U Sb2 70.915(5) . 2_665
Sb1 U Sb2 142.704(10) 3_655 1_545
Sb1 U Sb2 71.549(9) 4_655 1_545
Sb1 U Sb2 70.915(5) . 1_545
Sb2 U Sb2 141.829(11) 2_665 1_545
Sb1 U Sb2 71.549(9) 3_655 13_665
Sb1 U Sb2 142.704(10) 4_655 13_665
Sb1 U Sb2 70.915(5) . 13_665
Sb2 U Sb2 56.776(3) 2_665 13_665
Sb2 U Sb2 109.517(6) 1_545 13_665
Sb1 U Sb2 142.704(10) 3_655 14_546
Sb1 U Sb2 71.549(9) 4_655 14_546
Sb1 U Sb2 70.915(5) . 14_546
Sb2 U Sb2 109.517(6) 2_665 14_546
Sb2 U Sb2 56.776(3) 1_545 14_546
Sb2 U Sb2 141.829(11) 13_665 14_546
Sb1 U Sb1 76.180(11) 3_655 13_656
Sb1 U Sb1 76.180(11) 4_655 13_656
Sb1 U Sb1 109.033(11) . 13_656
Sb2 U Sb1 69.951(5) 2_665 13_656
Sb2 U Sb1 123.785(2) 1_545 13_656
Sb2 U Sb1 123.785(2) 13_665 13_656
Sb2 U Sb1 69.951(5) 14_546 13_656
Sb1 U Sb1 76.180(11) 3_655 13_655
Sb1 U Sb1 76.180(11) 4_655 13_655
Sb1 U Sb1 109.033(11) . 13_655
Sb2 U Sb1 123.785(2) 2_665 13_655
Sb2 U Sb1 69.951(5) 1_545 13_655
Sb2 U Sb1 69.951(5) 13_665 13_655
Sb2 U Sb1 123.785(2) 14_546 13_655
Sb1 U Sb1 141.93(2) 13_656 13_655
Sb1 U U 114.524(6) 3_655 13_655
Sb1 U U 114.524(6) 4_655 13_655
Sb1 U U 55.482(8) . 13_655
Sb2 U U 101.915(8) 2_665 13_655
Sb2 U U 54.759(3) 1_545 13_655
Sb2 U U 54.759(3) 13_665 13_655
Sb2 U U 101.915(8) 14_546 13_655
Sb1 U U 164.515(17) 13_656 13_655
Sb1 U U 53.551(10) 13_655 13_655
Sb1 U U 114.524(6) 3_655 13_656
Sb1 U U 114.524(6) 4_655 13_656
Sb1 U U 55.482(8) . 13_656
Sb2 U U 54.759(3) 2_665 13_656
Sb2 U U 101.915(8) 1_545 13_656
Sb2 U U 101.915(8) 13_665 13_656
Sb2 U U 54.759(3) 14_546 13_656
Sb1 U U 53.551(10) 13_656 13_656
Sb1 U U 164.515(17) 13_655 13_656
U U U 110.965(17) 13_655 13_656
Sb1 U Sc 47.842(10) 3_655 2_655
Sb1 U Sc 47.842(10) 4_655 2_655
Sb1 U Sc 156.389(2) . 2_655
Sb2 U Sc 96.268(4) 2_665 2_655
Sb2 U Sc 119.343(6) 1_545 2_655
Sb2 U Sc 119.343(6) 13_665 2_655
Sb2 U Sc 96.268(4) 14_546 2_655
Sb1 U Sc 47.356(10) 13_656 2_655
Sb1 U Sc 94.579(12) 13_655 2_655
U U Sc 148.129(10) 13_655 2_655
U U Sc 100.906(7) 13_656 2_655
Sb1 Sc Sb1 180.000(12) 15 3
Sb1 Sc Sb1 94.461(8) 15 13
Sb1 Sc Sb1 85.539(8) 3 13
Sb1 Sc Sb1 85.539(8) 15 .
Sb1 Sc Sb1 94.461(8) 3 .
Sb1 Sc Sb1 180.000(12) 13 .
Sb1 Sc Sb1 94.461(8) 15 16
Sb1 Sc Sb1 85.539(8) 3 16
Sb1 Sc Sb1 94.461(8) 13 16
Sb1 Sc Sb1 85.539(8) . 16
Sb1 Sc Sb1 85.539(8) 15 4
Sb1 Sc Sb1 94.461(8) 3 4
Sb1 Sc Sb1 85.539(8) 13 4
Sb1 Sc Sb1 94.461(8) . 4
Sb1 Sc Sb1 180.00(2) 16 4
Sb1 Sc Sc 122.042(6) 15 2
Sb1 Sc Sc 57.958(6) 3 2
Sb1 Sc Sc 122.042(6) 13 2
Sb1 Sc Sc 57.958(6) . 2
Sb1 Sc Sc 122.042(6) 16 2
Sb1 Sc Sc 57.958(6) 4 2
Sb1 Sc Sc 57.958(6) 15 2_554
Sb1 Sc Sc 122.042(6) 3 2_554
Sb1 Sc Sc 57.958(6) 13 2_554
Sb1 Sc Sc 122.042(6) . 2_554
Sb1 Sc Sc 57.958(6) 16 2_554
Sb1 Sc Sc 122.042(6) 4 2_554
Sc Sc Sc 180 2 2_554
Sb1 Sc U 53.0690(10) 15 16_445
Sb1 Sc U 126.9310(10) 3 16_445
Sb1 Sc U 53.0690(10) 13 16_445
Sb1 Sc U 126.9310(10) . 16_445
Sb1 Sc U 124.346(7) 16 16_445
Sb1 Sc U 55.654(7) 4 16_445
Sc Sc U 113.612(2) 2 16_445
Sc Sc U 66.389(2) 2_554 16_445
Sb1 Sc U 126.9310(10) 15 4_665
Sb1 Sc U 53.0690(10) 3 4_665
Sb1 Sc U 126.9310(10) 13 4_665
Sb1 Sc U 53.0690(10) . 4_665
Sb1 Sc U 55.654(7) 16 4_665
Sb1 Sc U 124.346(7) 4 4_665
Sc Sc U 66.389(2) 2 4_665
Sc Sc U 113.611(2) 2_554 4_665
U Sc U 180 16_445 4_665
Sb1 Sc U 55.654(7) 15 3_545
Sb1 Sc U 124.346(7) 3 3_545
Sb1 Sc U 126.9310(10) 13 3_545
Sb1 Sc U 53.0690(10) . 3_545
Sb1 Sc U 126.9310(10) 16 3_545
Sb1 Sc U 53.0690(10) 4 3_545
Sc Sc U 66.389(2) 2 3_545
Sc Sc U 113.611(2) 2_554 3_545
U Sc U 74.968(2) 16_445 3_545
U Sc U 105.032(2) 4_665 3_545
Sb1 Sc U 126.9310(10) 15 1_455
Sb1 Sc U 53.0690(10) 3 1_455
Sb1 Sc U 55.654(7) 13 1_455
Sb1 Sc U 124.346(7) . 1_455
Sb1 Sc U 126.9310(10) 16 1_455
Sb1 Sc U 53.0690(10) 4 1_455
Sc Sc U 66.389(2) 2 1_455
Sc Sc U 113.611(2) 2_554 1_455
U Sc U 74.968(2) 16_445 1_455
U Sc U 105.032(2) 4_665 1_455
U Sc U 105.032(2) 3_545 1_455
Sc Sb1 Sc 64.084(12) . 2
Sc Sb1 U 79.088(10) . 3_545
Sc Sb1 U 79.088(10) 2 3_545
Sc Sb1 U 79.088(10) . 4_665
Sc Sb1 U 79.088(10) 2 4_665
U Sb1 U 154.19(2) 3_545 4_665
Sc Sb1 U 147.958(6) . .
Sc Sb1 U 147.958(6) 2 .
U Sb1 U 102.904(11) 3_545 .
U Sb1 U 102.904(11) 4_665 .
Sc Sb1 U 141.075(17) . 13_656
Sc Sb1 U 76.991(7) 2 13_656
U Sb1 U 94.1760(10) 3_545 13_656
U Sb1 U 94.1760(10) 4_665 13_656
U Sb1 U 70.967(11) . 13_656
Sc Sb1 U 76.991(7) . 13_655
Sc Sb1 U 141.075(17) 2 13_655
U Sb1 U 94.1760(10) 3_545 13_655
U Sb1 U 94.1760(10) 4_665 13_655
U Sb1 U 70.967(11) . 13_655
U Sb1 U 141.93(2) 13_656 13_655
Sb2 Sb2 Sb2 180 14_556 14
Sb2 Sb2 U 118.3880(10) 14_556 15_565
Sb2 Sb2 U 61.6120(10) 14 15_565
Sb2 Sb2 U 61.6120(10) 14_556 1_565
Sb2 Sb2 U 118.3880(10) 14 1_565
U Sb2 U 165.616(11) 15_565 1_565
Sb2 Sb2 U 118.3880(10) 14_556 13_665
Sb2 Sb2 U 61.6120(10) 14 13_665
U Sb2 U 99.261(2) 15_565 13_665
U Sb2 U 70.483(6) 1_565 13_665
Sb2 Sb2 U 61.6120(10) 14_556 3
Sb2 Sb2 U 118.3880(10) 14 3
U Sb2 U 70.483(6) 15_565 3
U Sb2 U 99.261(2) 1_565 3
U Sb2 U 92.497(10) 13_665 3
Sb2 Sb2 U 61.6120(10) 14_556 4_665
Sb2 Sb2 U 118.3880(10) 14 4_665
U Sb2 U 92.497(10) 15_565 4_665
U Sb2 U 99.261(2) 1_565 4_665
U Sb2 U 165.616(11) 13_665 4_665
U Sb2 U 99.261(2) 3 4_665
Sb2 Sb2 U 118.3880(10) 14_556 16
Sb2 Sb2 U 61.6120(10) 14 16
U Sb2 U 99.261(2) 15_565 16
U Sb2 U 92.497(10) 1_565 16
U Sb2 U 99.261(2) 13_665 16
U Sb2 U 165.616(11) 3 16
U Sb2 U 70.483(6) 4_665 16

loop_
_geom_bond_atom_site_label_1
_geom_bond_atom_site_label_2
_geom_bond_distance
_geom_bond_site_symmetry_2
U Sb1 3.1472(3) 3_655
U Sb1 3.1472(3) 4_655
U Sb1 3.1982(7) .
U Sb2 3.25689(13) 2_665
U Sb2 3.25689(12) 1_545
U Sb2 3.25689(12) 13_665
U Sb2 3.25689(12) 14_546
U Sb1 3.2760(2) 13_656
U Sb1 3.2760(2) 13_655
U U 3.7586(4) 13_655
U U 3.7586(4) 13_656
U Sc 3.8660(3) 2_655
Sc Sb1 2.9186(5) 15
Sc Sb1 2.9186(5) 3
Sc Sb1 2.9186(5) 13
Sc Sb1 2.9186(5) .
Sc Sb1 2.9186(5) 16
Sc Sb1 2.9186(5) 4
Sc Sc 3.0969 2
Sc Sc 3.0969 2_554
Sc U 3.8660(3) 16_445
Sc U 3.8660(3) 4_665
Sc U 3.8660(3) 3_545
Sc U 3.8660(3) 1_455
Sb1 Sc 2.9186(5) 2
Sb1 U 3.1472(3) 3_545
Sb1 U 3.1472(3) 4_665
Sb1 U 3.2760(2) 13_656
Sb1 U 3.2760(2) 13_655
Sb2 Sb2 3.0969 14_556
Sb2 Sb2 3.0969 14
Sb2 U 3.25689(13) 15_565
Sb2 U 3.25689(12) 1_565
Sb2 U 3.25689(12) 13_665
Sb2 U 3.25689(13) 3
Sb2 U 3.25689(12) 4_665
Sb2 U 3.25689(12) 16
